data_2203973
loop_
_publ_author_name
'Huang, Yong-Qing'
'Zhang, Hui'
'Chen, Jian-Gu'
'Ng, Seik Weng'

_publ_section_title
;A second <i>C</i>-centered monoclinic polymorph of
 poly[[aquamanganese(II)]-di-\m-(4-pyridylthioacetato)-\k^6^<i>O,O</i>':<i>N,N</i>:<i>O,O</i>']
;
_journal_issue 8
_journal_name_full 'Acta Crystallographica Section E'
_journal_page_first m1051
_journal_page_last m1052
_journal_paper_doi 10.1107/S1600536804015697
_journal_volume 60
_journal_year 2004
_chemical_formula_iupac '[Mn (C7 H6 N O2 S)2 (H2 O)]'
_chemical_formula_moiety '2C7 H6 N O2 S, H2 O, Mn'
_chemical_formula_sum 'C14 H14 Mn N2 O5 S2'
_chemical_formula_weight 409.33
_chemical_name_systematic
;
poly[[aquamanganese(II)]-di-\m-(4-pyridylthioacetato)-\k^6^O,O':N;N:O,O']
;
_space_group_IT_number 15
_symmetry_cell_setting monoclinic
_symmetry_space_group_name_Hall '-C 2yc'
_symmetry_space_group_name_H-M 'C 1 2/c 1'
_atom_sites_solution_hydrogens geom
_atom_sites_solution_primary direct
_atom_sites_solution_secondary difmap
_audit_creation_method SHELXL-97
_cell_angle_alpha 90.00
_cell_angle_beta 93.7030(10)
_cell_angle_gamma 90.00
_cell_formula_units_Z 4
_cell_length_a 15.8338(10)
_cell_length_b 6.3209(4)
_cell_length_c 15.5019(10)
_cell_measurement_reflns_used 3081
_cell_measurement_temperature 293(2)
_cell_measurement_theta_max 28.4
_cell_measurement_theta_min 2.6
_cell_volume 1548.25(17)
_computing_cell_refinement 'SAINT (Bruker, 2001)'
_computing_data_collection 'SMART (Bruker, 2001)'
_computing_data_reduction SAINT
_computing_molecular_graphics 'ORTEPII (Johnson, 1976)'
_computing_publication_material SHELXL97
_computing_structure_refinement 'SHELXL97 (Sheldrick, 1997)'
_computing_structure_solution 'atomic coordinates taken from published Co structure'
_diffrn_ambient_temperature 293(2)
_diffrn_measured_fraction_theta_full 0.979
_diffrn_measured_fraction_theta_max 0.979
_diffrn_measurement_device_type 'Bruker APEX area-detector'
_diffrn_measurement_method '\f and \w'
_diffrn_radiation_monochromator graphite
_diffrn_radiation_source 'fine-focus sealed tube'
_diffrn_radiation_type MoK\a
_diffrn_radiation_wavelength 0.71073
_diffrn_reflns_av_R_equivalents 0.0156
_diffrn_reflns_av_sigmaI/netI 0.0184
_diffrn_reflns_limit_h_max 15
_diffrn_reflns_limit_h_min -20
_diffrn_reflns_limit_k_max 7
_diffrn_reflns_limit_k_min -8
_diffrn_reflns_limit_l_max 19
_diffrn_reflns_limit_l_min -18
_diffrn_reflns_number 4450
_diffrn_reflns_theta_full 27.50
_diffrn_reflns_theta_max 27.50
_diffrn_reflns_theta_min 2.58
_diffrn_standards_decay_% 0
_diffrn_standards_interval_count 0
_diffrn_standards_interval_time 0
_diffrn_standards_number 0
_exptl_absorpt_coefficient_mu 1.151
_exptl_absorpt_correction_T_max 0.846
_exptl_absorpt_correction_T_min 0.513
_exptl_absorpt_correction_type multi-scan
_exptl_absorpt_process_details '(SADABS; Bruker, 2001)'
_exptl_crystal_colour Colorless
_exptl_crystal_density_diffrn 1.756
_exptl_crystal_density_method 'not measured'
_exptl_crystal_description Prism
_exptl_crystal_F_000 836
_exptl_crystal_size_max 0.40
_exptl_crystal_size_mid 0.20
_exptl_crystal_size_min 0.15
_refine_diff_density_max 0.374
_refine_diff_density_min -0.257
_refine_ls_extinction_coef 0.0052(7)
_refine_ls_extinction_expression Fc^*^=kFc[1+0.001xFc^2^\l^3^/sin(2\q)]^-1/4^
_refine_ls_extinction_method SHELXL97
_refine_ls_goodness_of_fit_ref 1.079
_refine_ls_hydrogen_treatment refall
_refine_ls_matrix_type full
_refine_ls_number_parameters 139
_refine_ls_number_reflns 1729
_refine_ls_number_restraints 6
_refine_ls_restrained_S_all 1.078
_refine_ls_R_factor_all 0.0304
_refine_ls_R_factor_gt 0.0292
_refine_ls_shift/su_max 0.001
_refine_ls_shift/su_mean 0.001
_refine_ls_structure_factor_coef Fsqd
_refine_ls_weighting_details 'calc w = 1/[\s^2^(Fo^2^)+(0.0509P)^2^+0.9837P] where P = (Fo^2^+2Fc^2^)/3'
_refine_ls_weighting_scheme calc
_refine_ls_wR_factor_gt 0.0833
_refine_ls_wR_factor_ref 0.0843
_reflns_number_gt 1645
_reflns_number_total 1729
_reflns_threshold_expression I>2\s(I)
_cod_data_source_file bt6479.cif
_cod_data_source_block I
_cod_depositor_comments
;
The following automatic conversions were performed:
'_symmetry_cell_setting' value 'Monoclinic' changed to 'monoclinic'
according to '/home/saulius/struct/CIF-dictionaries/cif_core.dic'
dictionary named 'cif_core.dic' version 2.4.1 from
2010-06-29.

'_exptl_absorpt_correction_type' value 'Multi-scan' changed
to 'multi-scan' according to
'/home/saulius/struct/CIF-dictionaries/cif_core.dic' dictionary named
'cif_core.dic' version 2.4.1 from 2010-06-29.

Automatic conversion script
Id: cif_fix_enum 1527 2010-12-29 10:47:43Z saulius 

The following automatic conversions were performed:

'_symmetry_cell_setting' value 'Monoclinic' changed to 'monoclinic'
according to /home/saulius/struct/CIF-dictionaries/cif_core.dic
dictionary named 'cif_core.dic' version 2.4.1 from
2010-06-29.

'_exptl_absorpt_correction_type' value 'Multi-scan'
changed to 'multi-scan' according to
/home/saulius/struct/CIF-dictionaries/cif_core.dic dictionary named
'cif_core.dic' version 2.4.1 from 2010-06-29.

Automatic conversion script
Id: cif_fix_values 1715 2011-07-08 13:25:40Z adriana 
;
_cod_original_sg_symbol_H-M 'C 2/c'
_cod_database_code 2203973
_cod_database_fobs_code 2203973

loop_
_symmetry_equiv_pos_as_xyz
'x, y, z'
'x, -y, z+1/2'
'x+1/2, y+1/2, z'
'x+1/2, -y+1/2, z+1/2'
'-x, -y, -z'
'-x, y, -z-1/2'
'-x+1/2, -y+1/2, -z'
'-x+1/2, y+1/2, -z-1/2'

loop_
_atom_site_label
_atom_site_fract_x
_atom_site_fract_y
_atom_site_fract_z
_atom_site_U_iso_or_equiv
_atom_site_adp_type
_atom_site_calc_flag
_atom_site_refinement_flags
_atom_site_occupancy
_atom_site_type_symbol
Mn1 0.0000 0.52556(5) 0.2500 0.02479(14) Uani d S 1 Mn
S1 0.11880(3) 0.01135(7) 0.02967(3) 0.03251(15) Uani d . 1 S
O1 0.05628(9) 0.5576(2) 0.11945(8) 0.0362(3) Uani d . 1 O
O2 0.02907(8) 0.24140(19) 0.16365(8) 0.0366(3) Uani d . 1 O
O1w 0.0000 0.8724(3) 0.2500 0.0353(4) Uani d S 1 O
N1 0.36661(9) 0.0188(2) 0.18962(10) 0.0292(3) Uani d . 1 N
C1 0.05512(9) 0.3632(3) 0.10907(10) 0.0268(3) Uani d . 1 C
C2 0.08552(10) 0.2788(3) 0.02602(10) 0.0287(3) Uani d D 1 C
C3 0.33355(11) -0.1558(3) 0.15326(12) 0.0331(4) Uani d D 1 C
C4 0.25750(11) -0.1612(3) 0.10760(11) 0.0321(4) Uani d D 1 C
C5 0.21146(11) 0.0227(2) 0.09560(11) 0.0263(3) Uani d . 1 C
C6 0.24359(10) 0.2023(3) 0.13540(12) 0.0326(4) Uani d D 1 C
C7 0.32014(11) 0.1925(3) 0.18094(12) 0.0340(4) Uani d D 1 C
H1 0.0109(19) 0.957(4) 0.2105(16) 0.058(8) Uiso d . 1 H
H2a 0.1270(9) 0.372(3) 0.0060(11) 0.026(4) Uiso d D 1 H
H2b 0.0391(10) 0.281(3) -0.0157(11) 0.042(6) Uiso d D 1 H
H3 0.3666(11) -0.280(2) 0.1605(13) 0.034(5) Uiso d D 1 H
H4 0.2386(13) -0.290(2) 0.0826(13) 0.040(5) Uiso d D 1 H
H6 0.2171(12) 0.335(2) 0.1330(13) 0.039(5) Uiso d D 1 H
H7 0.3432(13) 0.318(2) 0.2064(12) 0.040(5) Uiso d D 1 H

loop_
_atom_site_aniso_label
_atom_site_aniso_U_11
_atom_site_aniso_U_22
_atom_site_aniso_U_33
_atom_site_aniso_U_12
_atom_site_aniso_U_13
_atom_site_aniso_U_23
Mn1 0.0217(2) 0.0234(2) 0.0290(2) 0.000 -0.00090(14) 0.000
S1 0.0266(3) 0.0302(2) 0.0395(3) 0.00308(15) -0.00718(18) -0.00698(15)
O1 0.0448(7) 0.0279(6) 0.0357(6) 0.0039(5) 0.0006(5) 0.0014(5)
O2 0.0414(7) 0.0338(7) 0.0359(6) 0.0013(5) 0.0122(5) 0.0057(5)
O1w 0.0436(10) 0.0229(8) 0.0396(10) 0.000 0.0053(8) 0.000
N1 0.0252(7) 0.0312(7) 0.0310(7) 0.0020(5) -0.0010(6) -0.0012(5)
C1 0.0194(7) 0.0326(8) 0.0277(7) 0.0045(6) -0.0027(5) 0.0023(6)
C2 0.0269(8) 0.0313(8) 0.0275(8) 0.0044(6) -0.0002(6) 0.0031(6)
C3 0.0309(8) 0.0276(8) 0.0400(9) 0.0043(7) -0.0024(7) 0.0001(7)
C4 0.0318(8) 0.0246(8) 0.0391(9) -0.0001(6) -0.0040(7) -0.0035(6)
C5 0.0215(8) 0.0300(8) 0.0275(8) 0.0005(6) 0.0016(6) -0.0010(6)
C6 0.0259(8) 0.0269(8) 0.0446(9) 0.0046(6) -0.0008(7) -0.0049(7)
C7 0.0266(8) 0.0312(9) 0.0437(10) 0.0005(7) -0.0021(7) -0.0088(7)

loop_
_atom_type_symbol
_atom_type_description
_atom_type_scat_dispersion_real
_atom_type_scat_dispersion_imag
_atom_type_scat_source
C C 0.0033 0.0016 'International Tables Vol C Tables 4.2.6.8 and 6.1.1.4'
H H 0.0000 0.0000 'International Tables Vol C Tables 4.2.6.8 and 6.1.1.4'
N N 0.0061 0.0033 'International Tables Vol C Tables 4.2.6.8 and 6.1.1.4'
O O 0.0106 0.0060 'International Tables Vol C Tables 4.2.6.8 and 6.1.1.4'
S S 0.1246 0.1234 'International Tables Vol C Tables 4.2.6.8 and 6.1.1.4'
Mn Mn 0.3368 0.7283 'International Tables Vol C Tables 4.2.6.8 and 6.1.1.4'

loop_
_geom_angle_atom_site_label_1
_geom_angle_atom_site_label_2
_geom_angle_atom_site_label_3
_geom_angle_site_symmetry_1
_geom_angle_site_symmetry_3
_geom_angle
_geom_angle_publ_flag
O1w Mn1 O1 . . 84.89(3) yes
O1w Mn1 O1 . 6_556 84.89(3) no
O1w Mn1 O2 . . 141.21(3) yes
O1w Mn1 O2 . 6_556 141.21(3) no
O1w Mn1 N1 . 3_455 91.09(4) yes
O1w Mn1 N1 . 8_556 91.09(4) no
O1 Mn1 O1 . 6_556 169.78(6) yes
O1 Mn1 O2 . . 56.46(4) yes
O1 Mn1 O2 . 6_556 133.74(4) yes
O1 Mn1 N1 . 3_455 92.45(5) yes
O1 Mn1 N1 . 8_556 87.75(5) yes
O1 Mn1 O2 6_556 . 133.74(4) no
O1 Mn1 O2 6_556 6_556 56.46(4) no
O1 Mn1 N1 6_556 3_455 87.75(5) no
O1 Mn1 N1 6_556 8_556 92.45(5) no
O2 Mn1 O2 . 6_556 77.57(6) yes
O2 Mn1 N1 . 3_455 87.76(5) yes
O2 Mn1 N1 . 8_556 90.54(5) yes
O2 Mn1 N1 6_556 3_455 90.54(5) no
O2 Mn1 N1 6_556 8_556 87.76(5) no
N1 Mn1 N1 3_455 8_556 177.83(7) yes
C5 S1 C2 . . 102.60(8) no
C1 O1 Mn1 . . 91.37(10) no
C1 O2 Mn1 . . 90.01(10) no
Mn1 O1w H1 . . 129.5(17) no
C7 N1 C3 . . 116.33(15) no
C7 N1 Mn1 . 3_545 121.76(11) no
C3 N1 Mn1 . 3_545 121.60(11) no
O2 C1 O1 . . 122.16(15) no
O2 C1 C2 . . 120.39(15) no
O1 C1 C2 . . 117.44(14) no
C1 C2 S1 . . 115.04(12) no
C1 C2 H2a . . 109.1(11) no
S1 C2 H2a . . 113.2(12) no
C1 C2 H2b . . 107.6(13) no
S1 C2 H2b . . 104.7(12) no
H2a C2 H2b . . 106.7(16) no
N1 C3 C4 . . 123.61(16) no
N1 C3 H3 . . 116.0(12) no
C4 C3 H3 . . 120.4(12) no
C3 C4 C5 . . 119.50(15) no
C3 C4 H4 . . 118.9(13) no
C5 C4 H4 . . 121.5(13) no
C6 C5 C4 . . 117.32(15) no
C6 C5 S1 . . 124.98(13) no
C4 C5 S1 . . 117.69(12) no
C7 C6 C5 . . 119.06(15) no
C7 C6 H6 . . 116.1(13) no
C5 C6 H6 . . 124.8(13) no
N1 C7 C6 . . 124.05(16) no
N1 C7 H7 . . 117.0(13) no
C6 C7 H7 . . 118.9(13) no

loop_
_geom_bond_atom_site_label_1
_geom_bond_atom_site_label_2
_geom_bond_site_symmetry_2
_geom_bond_distance
_geom_bond_publ_flag
Mn1 O1w . 2.1926(18) yes
Mn1 O1 . 2.2724(13) yes
Mn1 O1 6_556 2.2724(13) yes
Mn1 O2 . 2.3042(13) yes
Mn1 O2 6_556 2.3042(13) yes
Mn1 N1 3_455 2.2546(15) yes
Mn1 N1 8_556 2.2546(15) yes
S1 C5 . 1.7345(17) no
S1 C2 . 1.7706(17) no
O1 C1 . 1.239(2) no
O2 C1 . 1.234(2) no
O1w H1 . 0.84(2) no
N1 C7 . 1.324(2) no
N1 C3 . 1.331(2) no
N1 Mn1 3_545 2.2546(15) no
C1 C2 . 1.501(2) no
C2 H2a . 0.949(9) no
C2 H2b . 0.948(9) no
C3 C4 . 1.357(2) no
C3 H3 . 0.946(9) no
C4 C5 . 1.378(2) no
C4 H4 . 0.941(9) no
C5 C6 . 1.374(2) no
C6 C7 . 1.364(2) no
C6 H6 . 0.940(9) no
C7 H7 . 0.946(9) no

loop_
_geom_hbond_atom_site_label_D
_geom_hbond_atom_site_label_H
_geom_hbond_atom_site_label_A
_geom_hbond_site_symmetry_A
_geom_hbond_distance_DH
_geom_hbond_distance_HA
_geom_hbond_distance_DA
_geom_hbond_angle_DHA
_geom_hbond_publ_flag
O1w H1 O2 1_565 0.84(2) 1.97(2) 2.743(2) 153(2) no

loop_
_geom_torsion_atom_site_label_1
_geom_torsion_atom_site_label_2
_geom_torsion_atom_site_label_3
_geom_torsion_atom_site_label_4
_geom_torsion_site_symmetry_1
_geom_torsion
_geom_torsion_publ_flag
O1w Mn1 O1 C1 . -176.31(9) no
N1 Mn1 O1 C1 3_455 -85.44(10) no
N1 Mn1 O1 C1 8_556 92.40(10) no
O1 Mn1 O1 C1 6_556 -176.31(9) no
O2 Mn1 O1 C1 . 0.25(9) no
O2 Mn1 O1 C1 6_556 7.66(12) no
O1w Mn1 O2 C1 . 5.22(12) no
N1 Mn1 O2 C1 3_455 94.17(10) no
N1 Mn1 O2 C1 8_556 -87.19(10) no
O1 Mn1 O2 C1 . -0.25(9) no
O1 Mn1 O2 C1 6_556 178.91(8) no
O2 Mn1 O2 C1 6_556 -174.78(12) no
Mn1 O2 C1 O1 . 0.45(16) no
Mn1 O2 C1 C2 . -178.52(13) no
Mn1 O1 C1 O2 . -0.46(16) no
Mn1 O1 C1 C2 . 178.54(12) no
O2 C1 C2 S1 . -23.0(2) no
O1 C1 C2 S1 . 158.02(12) no
C5 S1 C2 C1 . -69.73(14) no
C7 N1 C3 C4 . 1.5(3) no
Mn1 N1 C3 C4 3_545 -172.16(14) no
N1 C3 C4 C5 . 1.5(3) no
C3 C4 C5 C6 . -3.6(3) no
C3 C4 C5 S1 . 174.99(14) no
C2 S1 C5 C6 . 2.64(18) no
C2 S1 C5 C4 . -175.87(14) no
C4 C5 C6 C7 . 2.9(3) no
S1 C5 C6 C7 . -175.60(14) no
C3 N1 C7 C6 . -2.3(3) no
Mn1 N1 C7 C6 3_545 171.36(14) no
C5 C6 C7 N1 . 0.0(3) no
